data_7049864
loop_
_publ_author_name
'Fischer, Christian A.'
'R\"osch, Andreas'
'Elsen, Holger'
'Ballmann, Gerd'
'Wiesinger, Michael'
'Langer, Jens'
'F\"arber, Christian'
'Harder, Sjoerd'

_publ_section_title
;
 Lewis acidic alkaline earth metal complexes with a perfluorinated
 diphenylamide ligand.
;
_journal_issue 20
_journal_name_full 'Dalton transactions (Cambridge, England : 2003)'
_journal_page_first 6757
_journal_page_last 6766
_journal_paper_doi 10.1039/c9dt01272a
_journal_volume 48
_journal_year 2019
_chemical_formula_moiety 'C36 H36 F20 Mg2 N4 Si4'
_chemical_formula_sum 'C36 H36 F20 Mg2 N4 Si4'
_chemical_formula_weight 1065.67
_space_group_crystal_system monoclinic
_space_group_IT_number 14
_space_group_name_Hall '-P 2yn'
_space_group_name_H-M_alt 'P 1 21/n 1'
_symmetry_space_group_name_Hall '-P 2yn'
_symmetry_space_group_name_H-M 'P 1 21/n 1'
_atom_sites_solution_hydrogens geom
_atom_sites_solution_primary dual
_audit_creation_date 2018-12-04
_audit_creation_method
;
Olex2 1.2
(compiled 2018.05.29 svn.r3508 for OlexSys, GUI svn.r5506)
;
_audit_update_record
;
2019-03-25 deposited with the CCDC.    2019-04-25 downloaded from the CCDC.
;
_cell_angle_alpha 90
_cell_angle_beta 111.787(3)
_cell_angle_gamma 90
_cell_formula_units_Z 2
_cell_length_a 11.7023(3)
_cell_length_b 15.6263(3)
_cell_length_c 13.0643(3)
_cell_measurement_reflns_used 4181
_cell_measurement_temperature 100
_cell_measurement_theta_max 73.3990
_cell_measurement_theta_min 4.5950
_cell_volume 2218.34(10)
_computing_cell_refinement 'CrysAlisPro 1.171.38.46 (Rigaku OD, 2015)'
_computing_data_collection 'CrysAlisPro 1.171.38.46 (Rigaku OD, 2015)'
_computing_data_reduction 'CrysAlisPro 1.171.38.46 (Rigaku OD, 2015)'
_computing_molecular_graphics 'Olex2 (Dolomanov et al., 2009)'
_computing_publication_material 'Olex2 (Dolomanov et al., 2009)'
_computing_structure_refinement 'ShelXL (Sheldrick, 2015)'
_computing_structure_solution 'ShelXT (Sheldrick, 2015)'
_diffrn_ambient_environment N~2~
_diffrn_ambient_temperature 100
_diffrn_detector 'CCD plate'
_diffrn_detector_area_resol_mean 5.2903
_diffrn_detector_type AtlasS2
_diffrn_measured_fraction_theta_full 0.996
_diffrn_measured_fraction_theta_max 0.995
_diffrn_measurement_details
;
List of Runs (angles in degrees, time in seconds):

  # Type    Start    End  Width  t~exp~   \w     \q     \k     \f   Frames
#--------------------------------------------------------------------------
  1  \w    -67.00  29.00   1.00    1.00    --  -41.33  57.00  60.00   96
  2  \w     46.00  97.00   1.00    1.00    --   41.33-125.00-120.00   51
  3  \w     24.00 105.00   1.00    1.50    --  106.54 -94.00-120.00   81
  4  \w     40.00 135.00   1.00    1.50    --  106.54 -30.00-180.00   95
  5  \w     85.00 152.00   1.00    1.50    --  106.54  45.00-150.00   67
  6  \w     33.00 149.00   1.00    1.50    --  106.54 -15.00   0.00  116
  7  \w   -116.00 -30.00   1.00    1.00    --  -41.33 -38.00 120.00   86
;
_diffrn_measurement_device 'four-circle diffractometer'
_diffrn_measurement_device_type 'SuperNova, Dual, Cu at zero, AtlasS2'
_diffrn_measurement_method '\w scans'
_diffrn_orient_matrix_type 'CrysAlisPro convention (1999,Acta A55,543-557)'
_diffrn_orient_matrix_UB_11 -0.1352672000
_diffrn_orient_matrix_UB_12 0.0091636000
_diffrn_orient_matrix_UB_13 -0.0114308000
_diffrn_orient_matrix_UB_21 0.0288126000
_diffrn_orient_matrix_UB_22 -0.0483889000
_diffrn_orient_matrix_UB_23 0.1093664000
_diffrn_orient_matrix_UB_31 0.0310583000
_diffrn_orient_matrix_UB_32 0.0855055000
_diffrn_orient_matrix_UB_33 0.0632798000
_diffrn_radiation_monochromator mirror
_diffrn_radiation_probe x-ray
_diffrn_radiation_type CuK\a
_diffrn_radiation_wavelength 1.54184
_diffrn_reflns_av_R_equivalents 0.0225
_diffrn_reflns_av_unetI/netI 0.0326
_diffrn_reflns_Laue_measured_fraction_full 0.996
_diffrn_reflns_Laue_measured_fraction_max 0.995
_diffrn_reflns_limit_h_max 13
_diffrn_reflns_limit_h_min -14
_diffrn_reflns_limit_k_max 18
_diffrn_reflns_limit_k_min -11
_diffrn_reflns_limit_l_max 15
_diffrn_reflns_limit_l_min -13
_diffrn_reflns_number 7362
_diffrn_reflns_point_group_measured_fraction_full 0.996
_diffrn_reflns_point_group_measured_fraction_max 0.995
_diffrn_reflns_theta_full 67.684
_diffrn_reflns_theta_max 68.095
_diffrn_reflns_theta_min 4.339
_diffrn_source 'micro-focus sealed X-ray tube'
_diffrn_source_type 'SuperNova (Cu) X-ray Source'
_exptl_absorpt_coefficient_mu 2.616
_exptl_absorpt_correction_T_max 1.000
_exptl_absorpt_correction_T_min 0.602
_exptl_absorpt_correction_type gaussian
_exptl_absorpt_process_details
;
CrysAlisPro 1.171.38.46 (Rigaku Oxford Diffraction, 2015)
Numerical absorption correction based on gaussian integration over
            a multifaceted crystal model
Empirical absorption correction using spherical harmonics,
 implemented in SCALE3 ABSPACK scaling algorithm.
;
_exptl_crystal_colour 'clear colourless'
_exptl_crystal_colour_lustre clear
_exptl_crystal_colour_primary colourless
_exptl_crystal_density_diffrn 1.595
_exptl_crystal_description block
_exptl_crystal_F_000 1080
_exptl_crystal_size_max 0.242
_exptl_crystal_size_mid 0.163
_exptl_crystal_size_min 0.147
_refine_diff_density_max 0.323
_refine_diff_density_min -0.374
_refine_diff_density_rms 0.062
_refine_ls_extinction_method none
_refine_ls_goodness_of_fit_ref 1.038
_refine_ls_hydrogen_treatment constr
_refine_ls_matrix_type full
_refine_ls_number_parameters 304
_refine_ls_number_reflns 4040
_refine_ls_number_restraints 0
_refine_ls_restrained_S_all 1.038
_refine_ls_R_factor_all 0.0416
_refine_ls_R_factor_gt 0.0366
_refine_ls_shift/su_max 0.000
_refine_ls_shift/su_mean 0.000
_refine_ls_structure_factor_coef Fsqd
_refine_ls_weighting_details 'w=1/[\s^2^(Fo^2^)+(0.0611P)^2^+0.6963P] where P=(Fo^2^+2Fc^2^)/3'
_refine_ls_weighting_scheme calc
_refine_ls_wR_factor_gt 0.1001
_refine_ls_wR_factor_ref 0.1052
_reflns_Friedel_coverage 0.000
_reflns_number_gt 3588
_reflns_number_total 4040
_reflns_threshold_expression 'I > 2\s(I)'
_cod_data_source_file c9dt01272a2.cif
_cod_data_source_block hasj170503a
_cod_depositor_comments 'Adding full bibliography for 7049859--7049867.cif.'
_cod_database_code 7049864
_shelx_shelxl_version_number 2014/7
_chemical_oxdiff_formula 'C H N Mg Si F'
_shelx_space_group_comment
;
The symmetry employed for this shelxl refinement is uniquely defined
by the following loop, which should always be used as a source of
symmetry information in preference to the above space-group names.
They are only intended as comments.
;
_reflns_odcompleteness_completeness 99.41
_reflns_odcompleteness_iscentric 1
_reflns_odcompleteness_theta 67.96
_olex2_refinement_description
;
1. Fixed Uiso
 At 1.5 times of:
  All C(H,H,H) groups
2.a Idealised Me refined as rotating group:
 C13(H13A,H13B,H13C), C14(H14A,H14B,H14C), C17(H17A,H17B,H17C), C18(H18A,H18B,
 H18C), C15(H15A,H15B,H15C), C16(H16A,H16B,H16C)
;
_olex2_date_sample_data_collection 2017-05-03
_olex2_submission_original_sample_id hasj170503a
_olex2_submission_special_instructions 'No special instructions were received'
_oxdiff_exptl_absorpt_empirical_details
;
Empirical correction (ABSPACK) includes:
- Absorption correction using spherical harmonics
- Frame scaling
;
_oxdiff_exptl_absorpt_empirical_full_max 1.539
_oxdiff_exptl_absorpt_empirical_full_min 0.714

loop_
_space_group_symop_operation_xyz
'x, y, z'
'-x+1/2, y+1/2, -z+1/2'
'-x, -y, -z'
'x-1/2, -y-1/2, z-1/2'

loop_
_atom_site_label
_atom_site_type_symbol
_atom_site_fract_x
_atom_site_fract_y
_atom_site_fract_z
_atom_site_U_iso_or_equiv
_atom_site_adp_type
_atom_site_occupancy
_atom_site_site_symmetry_order
_atom_site_calc_flag
_atom_site_refinement_flags_posn
Si2 Si -0.02442(5) 0.51704(4) 0.26567(4) 0.02696(15) Uani 1 1 d .
Si1 Si 0.07529(5) 0.65829(3) 0.41634(4) 0.02544(15) Uani 1 1 d .
Mg1 Mg 0.12108(6) 0.47185(4) 0.53111(5) 0.02168(16) Uani 1 1 d .
F1 F 0.10807(10) 0.35427(7) 0.44776(9) 0.0263(3) Uani 1 1 d .
F10 F 0.42653(11) 0.56977(8) 0.53675(9) 0.0325(3) Uani 1 1 d .
F5 F 0.53871(10) 0.34575(8) 0.64784(10) 0.0301(3) Uani 1 1 d .
F2 F 0.11939(12) 0.19814(8) 0.36703(10) 0.0365(3) Uani 1 1 d .
F8 F 0.69991(11) 0.59894(8) 0.90291(10) 0.0391(3) Uani 1 1 d .
F6 F 0.39155(11) 0.38829(8) 0.81186(10) 0.0353(3) Uani 1 1 d .
F4 F 0.54697(12) 0.19181(8) 0.56728(11) 0.0390(3) Uani 1 1 d .
F9 F 0.61718(12) 0.65014(8) 0.68881(11) 0.0388(3) Uani 1 1 d .
F7 F 0.58890(11) 0.46628(9) 0.96357(10) 0.0376(3) Uani 1 1 d .
F3 F 0.34036(13) 0.11129(8) 0.42948(11) 0.0410(3) Uani 1 1 d .
N1 N 0.29975(14) 0.43600(10) 0.58916(13) 0.0237(3) Uani 1 1 d .
N2 N 0.01507(14) 0.55283(10) 0.40327(13) 0.0235(3) Uani 1 1 d .
C7 C 0.40124(17) 0.47723(12) 0.66970(16) 0.0228(4) Uani 1 1 d .
C1 C 0.32116(17) 0.35646(12) 0.55372(15) 0.0219(4) Uani 1 1 d .
C2 C 0.22080(17) 0.31282(12) 0.47916(16) 0.0239(4) Uani 1 1 d .
C6 C 0.43194(18) 0.31118(13) 0.58024(16) 0.0248(4) Uani 1 1 d .
C12 C 0.46205(18) 0.54435(13) 0.64244(16) 0.0251(4) Uani 1 1 d .
C3 C 0.22318(19) 0.23305(13) 0.43600(16) 0.0281(4) Uani 1 1 d .
C8 C 0.44551(18) 0.45366(13) 0.78042(17) 0.0261(4) Uani 1 1 d .
C4 C 0.3338(2) 0.19066(13) 0.46708(17) 0.0304(5) Uani 1 1 d .
C10 C 0.60365(18) 0.55925(13) 0.82798(17) 0.0289(4) Uani 1 1 d .
C9 C 0.54587(18) 0.49283(14) 0.85870(16) 0.0280(4) Uani 1 1 d .
C11 C 0.56140(18) 0.58540(13) 0.71948(17) 0.0283(4) Uani 1 1 d .
C5 C 0.43771(19) 0.23096(14) 0.53816(17) 0.0296(4) Uani 1 1 d .
C13 C -0.0498(2) 0.74137(13) 0.36576(19) 0.0333(5) Uani 1 1 d .
H13A H -0.0493 0.7668 0.2974 0.050 Uiso 1 1 calc GR
H13B H -0.0353 0.7861 0.4218 0.050 Uiso 1 1 calc GR
H13C H -0.1298 0.7144 0.3518 0.050 Uiso 1 1 calc GR
C14 C 0.18570(19) 0.67257(14) 0.34493(19) 0.0327(5) Uani 1 1 d .
H14A H 0.2536 0.6317 0.3747 0.049 Uiso 1 1 calc GR
H14B H 0.2183 0.7310 0.3568 0.049 Uiso 1 1 calc GR
H14C H 0.1432 0.6624 0.2658 0.049 Uiso 1 1 calc GR
C17 C -0.0968(2) 0.60247(15) 0.16063(18) 0.0357(5) Uani 1 1 d .
H17A H -0.1761 0.6191 0.1640 0.054 Uiso 1 1 calc GR
H17B H -0.1098 0.5805 0.0869 0.054 Uiso 1 1 calc GR
H17C H -0.0423 0.6524 0.1761 0.054 Uiso 1 1 calc GR
C18 C 0.1119(2) 0.47076(15) 0.24284(19) 0.0369(5) Uani 1 1 d .
H18A H 0.1836 0.5078 0.2772 0.055 Uiso 1 1 calc GR
H18B H 0.0940 0.4667 0.1635 0.055 Uiso 1 1 calc GR
H18C H 0.1294 0.4136 0.2759 0.055 Uiso 1 1 calc GR
C15 C 0.1702(2) 0.68524(16) 0.56288(19) 0.0400(5) Uani 1 1 d .
H15A H 0.1160 0.6948 0.6037 0.060 Uiso 1 1 calc GR
H15B H 0.2179 0.7372 0.5652 0.060 Uiso 1 1 calc GR
H15C H 0.2264 0.6378 0.5965 0.060 Uiso 1 1 calc GR
C16 C -0.1458(2) 0.43227(15) 0.2277(2) 0.0405(5) Uani 1 1 d .
H16A H -0.1095 0.3781 0.2624 0.061 Uiso 1 1 calc GR
H16B H -0.1803 0.4253 0.1475 0.061 Uiso 1 1 calc GR
H16C H -0.2113 0.4491 0.2535 0.061 Uiso 1 1 calc GR

loop_
_atom_site_aniso_label
_atom_site_aniso_U_11
_atom_site_aniso_U_22
_atom_site_aniso_U_33
_atom_site_aniso_U_23
_atom_site_aniso_U_13
_atom_site_aniso_U_12
Si2 0.0243(3) 0.0307(3) 0.0238(3) 0.0010(2) 0.0065(2) 0.0017(2)
Si1 0.0203(3) 0.0258(3) 0.0275(3) 0.0035(2) 0.0056(2) 0.0007(2)
Mg1 0.0155(3) 0.0232(3) 0.0223(3) 0.0013(2) 0.0023(2) 0.0021(2)
F1 0.0181(5) 0.0281(6) 0.0275(6) -0.0027(5) 0.0024(4) -0.0002(4)
F10 0.0306(6) 0.0367(6) 0.0236(6) 0.0065(5) 0.0022(5) -0.0033(5)
F5 0.0179(6) 0.0376(6) 0.0307(6) -0.0007(5) 0.0044(5) 0.0057(5)
F2 0.0366(7) 0.0326(6) 0.0361(7) -0.0109(5) 0.0086(6) -0.0085(5)
F8 0.0289(7) 0.0436(7) 0.0316(7) -0.0103(6) -0.0041(5) -0.0055(5)
F6 0.0251(6) 0.0422(7) 0.0358(7) 0.0131(6) 0.0083(5) -0.0004(5)
F4 0.0347(7) 0.0384(7) 0.0441(8) 0.0031(6) 0.0149(6) 0.0174(6)
F9 0.0350(7) 0.0342(7) 0.0394(7) 0.0019(5) 0.0046(6) -0.0122(5)
F7 0.0311(7) 0.0549(8) 0.0205(6) 0.0040(5) 0.0022(5) 0.0067(6)
F3 0.0554(8) 0.0268(6) 0.0455(8) -0.0062(6) 0.0239(7) 0.0052(6)
N1 0.0169(8) 0.0224(8) 0.0269(9) -0.0026(6) 0.0026(7) 0.0014(6)
N2 0.0174(8) 0.0258(8) 0.0244(8) 0.0028(7) 0.0044(6) 0.0028(6)
C7 0.0150(9) 0.0252(9) 0.0242(10) -0.0007(8) 0.0026(7) 0.0036(7)
C1 0.0196(9) 0.0235(9) 0.0221(9) 0.0023(7) 0.0070(8) 0.0015(7)
C2 0.0195(9) 0.0257(9) 0.0249(10) 0.0022(8) 0.0065(8) 0.0035(7)
C6 0.0199(9) 0.0302(10) 0.0227(9) 0.0037(8) 0.0060(8) 0.0032(8)
C12 0.0220(9) 0.0263(9) 0.0219(10) 0.0017(8) 0.0020(8) 0.0034(8)
C3 0.0311(11) 0.0282(10) 0.0243(10) -0.0026(8) 0.0094(8) -0.0044(8)
C8 0.0192(9) 0.0286(10) 0.0289(10) 0.0033(8) 0.0071(8) 0.0028(8)
C4 0.0411(12) 0.0235(9) 0.0296(11) -0.0008(8) 0.0165(9) 0.0035(9)
C10 0.0185(9) 0.0325(10) 0.0276(11) -0.0066(8) -0.0009(8) 0.0020(8)
C9 0.0227(10) 0.0380(11) 0.0199(10) 0.0016(8) 0.0039(8) 0.0084(9)
C11 0.0234(10) 0.0267(10) 0.0305(11) -0.0005(8) 0.0049(9) -0.0007(8)
C5 0.0295(11) 0.0324(11) 0.0284(10) 0.0068(8) 0.0126(9) 0.0110(9)
C13 0.0327(11) 0.0273(10) 0.0406(12) 0.0077(9) 0.0145(10) 0.0042(9)
C14 0.0225(10) 0.0346(11) 0.0384(12) 0.0071(9) 0.0083(9) 0.0006(9)
C17 0.0283(11) 0.0476(13) 0.0253(11) 0.0078(9) 0.0031(9) 0.0044(10)
C18 0.0400(13) 0.0374(12) 0.0383(12) 0.0012(10) 0.0202(10) 0.0046(10)
C15 0.0304(12) 0.0484(13) 0.0355(12) -0.0049(10) 0.0056(10) -0.0046(10)
C16 0.0383(13) 0.0413(12) 0.0377(13) -0.0052(10) 0.0093(10) -0.0067(10)

loop_
_atom_type_symbol
_atom_type_description
_atom_type_scat_dispersion_real
_atom_type_scat_dispersion_imag
_atom_type_scat_source
C C 0.0181 0.0091 'International Tables Vol C Tables 4.2.6.8 and 6.1.1.4'
H H 0.0000 0.0000 'International Tables Vol C Tables 4.2.6.8 and 6.1.1.4'
F F 0.0727 0.0534 'International Tables Vol C Tables 4.2.6.8 and 6.1.1.4'
Mg Mg 0.1719 0.1771 'International Tables Vol C Tables 4.2.6.8 and 6.1.1.4'
N N 0.0311 0.0180 'International Tables Vol C Tables 4.2.6.8 and 6.1.1.4'
Si Si 0.2541 0.3302 'International Tables Vol C Tables 4.2.6.8 and 6.1.1.4'

loop_
_exptl_crystal_face_index_h
_exptl_crystal_face_index_k
_exptl_crystal_face_index_l
_exptl_crystal_face_perp_dist
0 -7 -6 0.0794
3 7 -6 0.0605
1 9 3 0.1050
-2 2 8 0.0865
-2 -9 3 0.0820
7 1 1 0.1001
-6 7 3 0.0725
2 -9 -4 0.0735
-1 -8 -4 0.0848
7 1 -5 0.0745
6 -3 -6 0.0647
2 -8 -5 0.0676
-7 1 6 0.0769
-5 -3 8 0.0821
2 9 2 0.0993
5 5 -7 0.0616
0 5 -7 0.0828
0 9 -4 0.0577
0 10 -2 0.0691
0 2 8 0.0917
0 -9 3 0.0889
0 -10 0 0.0790
4 1 5 0.1008
3 -9 0 0.0970
-3 9 0 0.0659
7 1 -2 0.0881
6 -6 -4 0.0812
6 2 -7 0.0590
2 -6 -7 0.0667
6 5 -5 0.0754
0 9 -3 0.0578
-2 8 -3 0.0695
-2 9 -2 0.0588
-7 4 4 0.0737
-3 -8 -2 0.1037
7 -4 -5 0.0708
8 0 -4 0.0782

loop_
_geom_angle_atom_site_label_1
_geom_angle_atom_site_label_2
_geom_angle_atom_site_label_3
_geom_angle
_geom_angle_site_symmetry_1
_geom_angle_site_symmetry_3
N2 Si2 C17 113.22(9) . .
N2 Si2 C18 111.49(9) . .
N2 Si2 C16 112.26(10) . .
C18 Si2 C17 109.76(11) . .
C16 Si2 C17 102.59(11) . .
C16 Si2 C18 107.01(11) . .
N2 Si1 C13 112.15(9) . .
N2 Si1 C14 112.74(9) . .
N2 Si1 C15 111.79(10) . .
C14 Si1 C13 109.52(10) . .
C14 Si1 C15 103.09(11) . .
C15 Si1 C13 107.03(11) . .
F1 Mg1 Si2 119.12(4) . 3_566
N1 Mg1 Si2 109.46(5) . 3_566
N1 Mg1 F1 79.57(6) . .
N1 Mg1 N2 133.67(7) . .
N1 Mg1 N2 129.06(7) . 3_566
N2 Mg1 Si2 109.62(5) . 3_566
N2 Mg1 Si2 29.90(5) 3_566 3_566
N2 Mg1 F1 101.90(6) . .
N2 Mg1 F1 97.47(6) 3_566 .
N2 Mg1 N2 96.97(6) . 3_566
C2 F1 Mg1 112.01(10) . .
C7 N1 Mg1 128.20(12) . .
C1 N1 Mg1 114.50(12) . .
C1 N1 C7 116.87(15) . .
Si2 N2 Si1 109.59(9) . .
Si2 N2 Mg1 113.78(8) . 3_566
Si2 N2 Mg1 118.18(8) . .
Si1 N2 Mg1 112.79(8) . .
Si1 N2 Mg1 117.65(9) . 3_566
Mg1 N2 Mg1 83.03(6) . 3_566
C12 C7 N1 121.48(17) . .
C12 C7 C8 116.00(17) . .
C8 C7 N1 122.51(18) . .
N1 C1 C2 117.63(16) . .
N1 C1 C6 129.57(18) . .
C2 C1 C6 112.79(17) . .
F1 C2 C1 116.10(16) . .
C3 C2 F1 117.66(17) . .
C3 C2 C1 126.22(18) . .
F5 C6 C1 120.47(17) . .
F5 C6 C5 117.05(17) . .
C5 C6 C1 122.48(18) . .
F10 C12 C7 119.63(17) . .
F10 C12 C11 117.81(18) . .
C11 C12 C7 122.53(18) . .
F2 C3 C2 119.84(18) . .
F2 C3 C4 121.68(18) . .
C2 C3 C4 118.47(19) . .
F6 C8 C7 118.88(17) . .
F6 C8 C9 118.54(18) . .
C9 C8 C7 122.54(19) . .
F3 C4 C3 120.73(19) . .
F3 C4 C5 120.75(19) . .
C3 C4 C5 118.52(18) . .
F8 C10 C9 120.45(19) . .
F8 C10 C11 119.85(19) . .
C9 C10 C11 119.70(18) . .
F7 C9 C8 120.93(19) . .
F7 C9 C10 119.54(18) . .
C10 C9 C8 119.52(18) . .
F9 C11 C12 120.22(18) . .
F9 C11 C10 120.09(18) . .
C10 C11 C12 119.69(19) . .
F4 C5 C6 118.97(19) . .
F4 C5 C4 119.56(19) . .
C4 C5 C6 121.47(18) . .
Si1 C13 H13A 109.5 . .
Si1 C13 H13B 109.5 . .
Si1 C13 H13C 109.5 . .
H13A C13 H13B 109.5 . .
H13A C13 H13C 109.5 . .
H13B C13 H13C 109.5 . .
Si1 C14 H14A 109.5 . .
Si1 C14 H14B 109.5 . .
Si1 C14 H14C 109.5 . .
H14A C14 H14B 109.5 . .
H14A C14 H14C 109.5 . .
H14B C14 H14C 109.5 . .
Si2 C17 H17A 109.5 . .
Si2 C17 H17B 109.5 . .
Si2 C17 H17C 109.5 . .
H17A C17 H17B 109.5 . .
H17A C17 H17C 109.5 . .
H17B C17 H17C 109.5 . .
Si2 C18 H18A 109.5 . .
Si2 C18 H18B 109.5 . .
Si2 C18 H18C 109.5 . .
H18A C18 H18B 109.5 . .
H18A C18 H18C 109.5 . .
H18B C18 H18C 109.5 . .
Si1 C15 H15A 109.5 . .
Si1 C15 H15B 109.5 . .
Si1 C15 H15C 109.5 . .
H15A C15 H15B 109.5 . .
H15A C15 H15C 109.5 . .
H15B C15 H15C 109.5 . .
Si2 C16 H16A 109.5 . .
Si2 C16 H16B 109.5 . .
Si2 C16 H16C 109.5 . .
H16A C16 H16B 109.5 . .
H16A C16 H16C 109.5 . .
H16B C16 H16C 109.5 . .

loop_
_geom_bond_atom_site_label_1
_geom_bond_atom_site_label_2
_geom_bond_distance
_geom_bond_site_symmetry_2
Si2 N2 1.7724(17) .
Si2 C17 1.876(2) .
Si2 C18 1.874(2) .
Si2 C16 1.870(2) .
Si1 N2 1.7754(17) .
Si1 C13 1.883(2) .
Si1 C14 1.867(2) .
Si1 C15 1.870(2) .
Mg1 Si2 3.2538(8) 3_566
Mg1 F1 2.1122(12) .
Mg1 N1 2.0207(17) .
Mg1 N2 2.0957(16) .
Mg1 N2 2.1062(18) 3_566
F1 C2 1.388(2) .
F10 C12 1.346(2) .
F5 C6 1.347(2) .
F2 C3 1.331(2) .
F8 C10 1.339(2) .
F6 C8 1.343(2) .
F4 C5 1.339(2) .
F9 C11 1.343(2) .
F7 C9 1.338(2) .
F3 C4 1.347(2) .
N1 C7 1.416(2) .
N1 C1 1.381(2) .
N2 Mg1 2.1062(18) 3_566
C7 C12 1.386(3) .
C7 C8 1.393(3) .
C1 C2 1.394(3) .
C1 C6 1.403(3) .
C2 C3 1.373(3) .
C6 C5 1.380(3) .
C12 C11 1.381(3) .
C3 C4 1.375(3) .
C8 C9 1.381(3) .
C4 C5 1.378(3) .
C10 C9 1.377(3) .
C10 C11 1.379(3) .
C13 H13A 0.9800 .
C13 H13B 0.9800 .
C13 H13C 0.9800 .
C14 H14A 0.9800 .
C14 H14B 0.9800 .
C14 H14C 0.9800 .
C17 H17A 0.9800 .
C17 H17B 0.9800 .
C17 H17C 0.9800 .
C18 H18A 0.9800 .
C18 H18B 0.9800 .
C18 H18C 0.9800 .
C15 H15A 0.9800 .
C15 H15B 0.9800 .
C15 H15C 0.9800 .
C16 H16A 0.9800 .
C16 H16B 0.9800 .
C16 H16C 0.9800 .

loop_
_exptl_oxdiff_crystal_face_indexfrac_h
_exptl_oxdiff_crystal_face_indexfrac_k
_exptl_oxdiff_crystal_face_indexfrac_l
_exptl_oxdiff_crystal_face_x
_exptl_oxdiff_crystal_face_y
_exptl_oxdiff_crystal_face_z
0.0071 -6.9954 -6.0079 0.0036 -0.3184 -0.9781
2.9958 6.9915 -6.0036 -0.2725 -0.9086 0.3109
0.9920 8.9924 3.0057 -0.0861 -0.0778 0.9899
-2.0036 2.0004 8.0084 0.1978 0.7213 0.6156
-1.9934 -8.9901 2.9998 0.1530 0.7057 -0.6408
6.9992 1.0048 0.9985 -0.9490 0.2622 0.3665
-6.0067 6.9893 3.0077 0.8422 -0.1823 0.6014
2.0084 -8.9906 -4.0078 -0.3082 0.0546 -0.9600
-0.9926 -7.9940 -4.0062 0.1068 -0.0799 -0.9679
7.0006 1.0017 -5.0067 -0.8805 -0.3943 -0.0137
6.0041 -2.9952 -6.0087 -0.7709 -0.3392 -0.4499
2.0078 -7.9922 -5.0082 -0.2876 -0.1031 -0.9379
-7.0025 0.9967 6.0083 0.8877 0.4071 0.2479
-4.9996 -2.9964 8.0077 0.5573 0.8767 0.0952
1.9922 8.9926 2.0045 -0.2100 -0.1585 0.9576
4.9977 4.9947 -7.0060 -0.5502 -0.8639 0.1390
-0.0025 4.9909 -7.0040 0.1261 -1.0076 -0.0165
-0.0065 8.9880 -3.9999 0.1290 -0.8726 0.5152
-0.0077 9.9879 -1.9978 0.1154 -0.7020 0.7274
-0.0035 2.0019 8.0076 -0.0727 0.7788 0.6778
0.0067 -8.9885 2.9990 -0.1176 0.7631 -0.5786
0.0082 -9.9890 -0.0039 -0.0926 0.4832 -0.8541
3.9982 1.0045 5.0031 -0.5888 0.6138 0.5267
3.0075 -8.9878 -0.0047 -0.4891 0.5210 -0.6754
-3.0075 8.9878 0.0047 0.4891 -0.5210 0.6754
6.9999 1.0032 -2.0041 -0.9148 -0.0660 0.1764
6.0061 -5.9909 -4.0082 -0.8215 0.0246 -0.5794
6.0002 1.9988 -7.0076 -0.7132 -0.6902 -0.0862
2.0066 -5.9955 -7.0092 -0.2462 -0.4186 -0.8939
5.9973 4.9965 -5.0047 -0.7082 -0.6163 0.2968
-0.0067 8.9885 -2.9990 0.1176 -0.7631 0.5786
-2.0059 7.9881 -2.9986 0.3788 -0.7723 0.4310
-2.0070 8.9875 -1.9974 0.3767 -0.7112 0.5798
-7.0045 3.9923 4.0078 0.9382 0.0433 0.3774
-2.9931 -7.9945 -2.0037 0.3545 0.0815 -0.9033
7.0047 -3.9928 -5.0086 -0.9268 -0.1527 -0.4408
8.0012 0.0040 -4.0066 -1.0365 -0.2078 -0.0047
